data_7123334
loop_
_publ_author_name
'Cronin, Lee'
'Janusson, Eric'
'Kler, Noel'
'Vila-Nadal, Laia'
'Long, Deliang'

_publ_section_title
;
 Synthesis of Polyoxometalate Clusters using Carbohydrates as Reducing
 Agents Leads to Isomer-Selection
;
_journal_name_full 'Chemical Communications'
_journal_paper_doi 10.1039/C9CC02361E
_journal_year 2019
_chemical_formula_sum 'H62 Mo18 N4 O81 P2'
_chemical_formula_weight 3203.39
_space_group_crystal_system triclinic
_space_group_IT_number 2
_space_group_name_Hall '-P 1'
_space_group_name_H-M_alt 'P -1'
_symmetry_space_group_name_Hall '-P 1'
_symmetry_space_group_name_H-M 'P -1'
_atom_sites_solution_primary direct
_atom_sites_solution_secondary difmap
_audit_creation_method SHELXL-2018/3
_audit_update_record
;
2019-03-14 deposited with the CCDC.    2019-04-23 downloaded from the CCDC.
;
_cell_angle_alpha 82.099(3)
_cell_angle_beta 87.537(3)
_cell_angle_gamma 83.277(3)
_cell_formula_units_Z 2
_cell_length_a 13.7650(8)
_cell_length_b 15.5376(9)
_cell_length_c 17.7625(10)
_cell_measurement_reflns_used 9792
_cell_measurement_temperature 150(2)
_cell_measurement_theta_max 26.3
_cell_measurement_theta_min 2.32
_cell_volume 3735.6(4)
_computing_cell_refinement Apex3
_computing_data_collection Apex3
_computing_data_reduction Apex3
_computing_molecular_graphics Diamond3
_computing_publication_material WinGX
_computing_structure_refinement 'SHELXL-2018/3 (Sheldrick, 2018)'
_computing_structure_solution 'SHELXS-97 (Sheldrick, 2008)'
_diffrn_ambient_temperature 150(2)
_diffrn_measured_fraction_theta_full 0.999
_diffrn_measured_fraction_theta_max 0.998
_diffrn_measurement_device_type 'Bruker Apex II Quasar'
_diffrn_measurement_method '\w & \f scans'
_diffrn_radiation_type MoK\a
_diffrn_radiation_wavelength 0.71073
_diffrn_reflns_av_R_equivalents 0.0394
_diffrn_reflns_av_unetI/netI 0.0361
_diffrn_reflns_Laue_measured_fraction_full 0.999
_diffrn_reflns_Laue_measured_fraction_max 0.998
_diffrn_reflns_limit_h_max 16
_diffrn_reflns_limit_h_min -16
_diffrn_reflns_limit_k_max 19
_diffrn_reflns_limit_k_min -17
_diffrn_reflns_limit_l_max 21
_diffrn_reflns_limit_l_min -21
_diffrn_reflns_number 56809
_diffrn_reflns_point_group_measured_fraction_full 0.999
_diffrn_reflns_point_group_measured_fraction_max 0.998
_diffrn_reflns_theta_full 25.242
_diffrn_reflns_theta_max 26.000
_diffrn_reflns_theta_min 1.490
_diffrn_source '1uS Microfocus x-ray'
_exptl_absorpt_coefficient_mu 3.082
_exptl_absorpt_correction_T_max 0.4670
_exptl_absorpt_correction_T_min 0.3284
_exptl_absorpt_correction_type empirical
_exptl_absorpt_process_details 'SADABS-2016/2 - Bruker AXS'
_exptl_crystal_colour 'deep blue'
_exptl_crystal_density_diffrn 2.848
_exptl_crystal_density_method none
_exptl_crystal_description block
_exptl_crystal_F_000 3048
_exptl_crystal_size_max 0.100
_exptl_crystal_size_mid 0.100
_exptl_crystal_size_min 0.050
_refine_diff_density_max 1.38
_refine_diff_density_min -1.11
_refine_diff_density_rms 0.17
_refine_ls_extinction_method none
_refine_ls_goodness_of_fit_ref 1.055
_refine_ls_hydrogen_treatment undef
_refine_ls_matrix_type full
_refine_ls_number_parameters 988
_refine_ls_number_reflns 14635
_refine_ls_number_restraints 0
_refine_ls_restrained_S_all 1.055
_refine_ls_R_factor_all 0.0465
_refine_ls_R_factor_gt 0.0353
_refine_ls_shift/su_max 0.001
_refine_ls_shift/su_mean 0.000
_refine_ls_structure_factor_coef Fsqd
_refine_ls_weighting_details 'w=1/[\s^2^(Fo^2^)+(0.0316P)^2^+31.9681P] where P=(Fo^2^+2Fc^2^)/3'
_refine_ls_weighting_scheme calc
_refine_ls_wR_factor_gt 0.0860
_refine_ls_wR_factor_ref 0.0949
_reflns_Friedel_coverage 0.000
_reflns_number_gt 12133
_reflns_number_total 14635
_reflns_threshold_expression 'I > 2\s(I)'
_cod_data_source_file c9cc02361e2.cif
_cod_data_source_block nk1_70_nh4
_cod_depositor_comments
;
The following automatic conversions were performed:

'_atom_sites_solution_primary' value 'direct methods' was changed to
'direct'.

Automatic conversion script
Id: cif_fix_values 4973 2017-02-22 13:04:09Z antanas 
;
_cod_database_code 7123334
_shelx_shelxl_version_number 2018/3
_shelx_space_group_comment
;
The symmetry employed for this shelxl refinement is uniquely defined
by the following loop, which should always be used as a source of
symmetry information in preference to the above space-group names.
They are only intended as comments.
;
_shelx_estimated_absorpt_t_min 0.748
_shelx_estimated_absorpt_t_max 0.861

loop_
_space_group_symop_operation_xyz
'x, y, z'
'-x, -y, -z'

loop_
_atom_site_label
_atom_site_type_symbol
_atom_site_fract_x
_atom_site_fract_y
_atom_site_fract_z
_atom_site_U_iso_or_equiv
_atom_site_adp_type
_atom_site_occupancy
_atom_site_site_symmetry_order
_atom_site_calc_flag
_atom_site_refinement_flags_occupancy
_atom_site_disorder_assembly
_atom_site_disorder_group
Mo1 Mo 0.35900(4) -0.00163(3) 0.23113(3) 0.01679(11) Uani 1 1 d . . .
Mo2 Mo 0.03743(4) 0.37819(3) 0.30401(3) 0.01673(11) Uani 1 1 d . . .
Mo3 Mo 0.05495(4) 0.30220(3) 0.11214(3) 0.01778(12) Uani 1 1 d . . .
Mo4 Mo 0.55371(4) 0.14187(3) 0.17194(3) 0.01604(11) Uani 1 1 d . . .
Mo5 Mo 0.34244(4) 0.07508(3) 0.42224(3) 0.01715(11) Uani 1 1 d . . .
Mo6 Mo 0.47404(4) 0.42579(3) 0.28160(3) 0.01631(11) Uani 1 1 d . . .
Mo7 Mo 0.12239(4) 0.07447(4) 0.20182(3) 0.01910(12) Uani 1 1 d . . .
Mo8 Mo 0.53640(4) 0.21920(3) 0.36284(3) 0.01731(12) Uani 1 1 d . . .
Mo9 Mo 0.23209(4) 0.43330(3) 0.06005(3) 0.01763(12) Uani 1 1 d . . .
Mo10 Mo 0.21309(4) 0.50909(3) 0.25156(3) 0.01706(11) Uani 1 1 d . . .
Mo11 Mo 0.16047(4) 0.44325(4) 0.46675(3) 0.01980(12) Uani 1 1 d . . .
Mo12 Mo 0.49176(4) 0.34809(3) 0.09110(3) 0.01619(11) Uani 1 1 d . . .
Mo13 Mo 0.40515(4) 0.38662(4) 0.48696(3) 0.02028(12) Uani 1 1 d . . .
Mo14 Mo 0.10602(4) 0.15002(3) 0.39339(3) 0.01825(12) Uani 1 1 d . . .
Mo15 Mo 0.24532(4) 0.23912(4) 0.54888(3) 0.02054(12) Uani 1 1 d . . .
Mo16 Mo 0.45171(4) 0.18196(4) -0.03344(3) 0.02266(13) Uani 1 1 d . . .
Mo17 Mo 0.29173(4) 0.03451(4) 0.02670(3) 0.02329(13) Uani 1 1 d . . .
Mo18 Mo 0.20806(4) 0.23935(4) -0.05417(3) 0.02475(13) Uani 1 1 d . . .
P1 P 0.30327(11) 0.21206(10) 0.13231(8) 0.0138(3) Uani 1 1 d . . .
P2 P 0.28408(11) 0.29768(10) 0.34821(8) 0.0138(3) Uani 1 1 d . . .
O1 O 0.0408(3) 0.3450(3) 0.2063(2) 0.0203(9) Uani 1 1 d . . .
O2 O 0.5540(3) 0.1805(3) 0.2669(2) 0.0210(9) Uani 1 1 d . . .
O3 O 0.2231(3) -0.0185(3) 0.2324(2) 0.0230(10) Uani 1 1 d . . .
O4 O 0.4706(3) 0.0578(3) 0.2072(2) 0.0211(9) Uani 1 1 d . . .
O5 O 0.3506(3) 0.0300(3) 0.3294(2) 0.0203(9) Uani 1 1 d . . .
O6 O 0.4843(3) 0.2749(3) 0.4612(2) 0.0220(9) Uani 1 1 d . . .
O7 O 0.4538(3) 0.1336(3) 0.3965(2) 0.0213(9) Uani 1 1 d . . .
O8 O 0.4904(3) 0.3891(3) 0.1853(2) 0.0187(9) Uani 1 1 d . . .
O9 O 0.3485(3) 0.4833(3) 0.2586(2) 0.0206(9) Uani 1 1 d . . .
O10 O 0.2053(3) 0.0625(3) 0.4348(2) 0.0223(10) Uani 1 1 d . . .
O11 O 0.5433(3) 0.5094(3) 0.2702(3) 0.0255(10) Uani 1 1 d . . .
O12 O 0.2165(3) 0.4779(3) 0.1528(2) 0.0221(9) Uani 1 1 d . . .
O13 O 0.5711(3) 0.3331(3) 0.3237(2) 0.0214(9) Uani 1 1 d . . .
O14 O 0.2570(3) 0.2040(3) 0.3587(2) 0.0166(9) Uani 1 1 d . . .
O15 O 0.3667(3) 0.4071(3) 0.0705(2) 0.0202(9) Uani 1 1 d . . .
O16 O 0.1108(3) 0.2555(3) 0.0150(2) 0.0230(10) Uani 1 1 d . . .
O17 O 0.0528(3) 0.2612(3) 0.3496(2) 0.0224(10) Uani 1 1 d . . .
O18 O 0.0972(3) 0.4106(3) 0.0617(2) 0.0229(10) Uani 1 1 d . . .
O19 O 0.4049(3) 0.2342(3) 0.1501(2) 0.0167(9) Uani 1 1 d . . .
O20 O 0.4392(3) 0.4349(3) 0.3938(2) 0.0199(9) Uani 1 1 d . . .
O21 O 0.5890(3) 0.2506(3) 0.1216(2) 0.0210(9) Uani 1 1 d . . .
O22 O 0.2715(3) 0.1372(3) 0.1901(2) 0.0182(9) Uani 1 1 d . . .
O23 O 0.5193(3) 0.1157(3) 0.0620(2) 0.0211(9) Uani 1 1 d . . .
O24 O 0.6419(3) 0.1749(3) 0.4025(3) 0.0239(10) Uani 1 1 d . . .
O25 O 0.0980(3) 0.5265(3) 0.5062(3) 0.0268(10) Uani 1 1 d . . .
O26 O 0.4736(3) 0.2795(3) 0.0030(2) 0.0214(9) Uani 1 1 d . . .
O27 O 0.0682(3) 0.1861(3) 0.1594(2) 0.0221(9) Uani 1 1 d . . .
O28 O 0.3487(3) -0.0016(3) 0.1159(2) 0.0217(9) Uani 1 1 d . . .
O29 O 0.5657(3) 0.4158(3) 0.0406(2) 0.0248(10) Uani 1 1 d . . .
O30 O 0.2120(3) 0.3600(3) 0.2970(2) 0.0169(9) Uani 1 1 d . . .
O31 O 0.1103(3) 0.1066(3) 0.3005(2) 0.0223(10) Uani 1 1 d . . .
O32 O 0.0783(3) 0.4906(3) 0.2664(2) 0.0209(9) Uani 1 1 d . . .
O33 O 0.4836(3) 0.4187(3) 0.5457(3) 0.0276(10) Uani 1 1 d . . .
O34 O 0.0760(3) 0.4091(3) 0.4071(2) 0.0201(9) Uani 1 1 d . . .
O35 O 0.2015(3) 0.6186(3) 0.2311(3) 0.0231(10) Uani 1 1 d . . .
O36 O 0.1653(3) 0.0566(3) 0.0892(3) 0.0251(10) Uani 1 1 d . . .
O37 O 0.3136(3) 0.1508(3) 0.5084(2) 0.0217(9) Uani 1 1 d . . .
O38 O 0.2269(3) 0.2930(3) 0.1284(2) 0.0183(9) Uani 1 1 d . . .
O39 O 0.3903(3) 0.3017(3) 0.3183(2) 0.0183(9) Uani 1 1 d . . .
O40 O 0.4088(3) -0.1063(3) 0.2498(3) 0.0278(10) Uani 1 1 d . . .
O41 O 0.2124(3) 0.5126(3) 0.3698(2) 0.0205(9) Uani 1 1 d . . .
O42 O -0.0831(3) 0.4062(3) 0.3165(3) 0.0251(10) Uani 1 1 d . . .
O43 O 0.2498(3) 0.3549(3) -0.0293(2) 0.0235(10) Uani 1 1 d . . .
O44 O 0.2161(4) 0.1941(3) 0.6380(3) 0.0298(11) Uani 1 1 d . . .
O45 O 0.2767(3) 0.3295(3) 0.4296(2) 0.0180(9) Uani 1 1 d . . .
O46 O -0.0622(3) 0.3169(3) 0.0857(3) 0.0286(11) Uani 1 1 d . A 1
O47 O 0.4026(3) 0.0641(3) -0.0314(2) 0.0242(10) Uani 1 1 d . . .
O48 O 0.2931(3) 0.4621(3) 0.5022(2) 0.0236(10) Uani 1 1 d . . .
O49 O 0.0264(3) 0.0172(3) 0.2031(3) 0.0284(11) Uani 1 1 d . . .
O50 O 0.0061(3) 0.1082(3) 0.4343(3) 0.0271(10) Uani 1 1 d . . .
O51 O 0.2133(3) 0.1186(3) -0.0500(2) 0.0264(10) Uani 1 1 d . . .
O52 O 0.6631(3) 0.0805(3) 0.1725(3) 0.0245(10) Uani 1 1 d . . .
O53 O 0.3106(3) 0.1799(3) 0.0512(2) 0.0181(9) Uani 1 1 d . . .
O54 O 0.2247(3) 0.5272(3) -0.0006(2) 0.0258(10) Uani 1 1 d . . .
O55 O 0.3486(3) 0.2995(3) 0.5663(2) 0.0249(10) Uani 1 1 d . . .
O56 O 0.1285(3) 0.2119(3) 0.4910(2) 0.0223(9) Uani 1 1 d . . .
O57 O 0.1588(3) 0.3526(3) 0.5466(2) 0.0234(10) Uani 1 1 d . . .
O58 O 0.2717(4) -0.0593(3) -0.0050(3) 0.0324(12) Uani 1 1 d . . .
O59 O 0.5421(3) 0.1708(3) -0.0997(3) 0.0313(11) Uani 1 1 d . . .
O60 O 0.3466(3) 0.2287(3) -0.0937(2) 0.0263(10) Uani 1 1 d . . .
O61 O 0.3883(3) -0.0125(3) 0.4811(3) 0.0274(10) Uani 1 1 d . . .
O62 O 0.1548(4) 0.2736(3) -0.1385(3) 0.0352(12) Uani 1 1 d . . .
O63 O -0.1235(4) 0.1942(4) 0.2658(4) 0.0518(15) Uani 1 1 d . . .
O64 O 0.3907(4) 0.4385(4) -0.1113(3) 0.0498(15) Uani 1 1 d . . .
O65 O -0.0483(4) 0.2918(4) 0.5229(3) 0.0466(14) Uani 1 1 d . . .
O66 O 0.3368(5) 0.6275(4) 0.3856(4) 0.0582(17) Uani 1 1 d . . .
O71 O -0.2614(5) 0.3273(4) 0.2088(4) 0.0629(19) Uani 1 1 d . B 1
O72 O 0.2930(6) 0.5721(6) 0.6109(5) 0.045(2) Uiso 0.7 1 d P C 1
O73 O 0.8233(6) 0.2579(5) 0.4158(5) 0.0445(19) Uiso 0.7 1 d P D 1
O74 O 0.8405(7) 0.1493(7) 0.1090(6) 0.053(3) Uiso 0.7 1 d P E 1
O75 O 0.5276(8) 0.1562(8) 0.5797(7) 0.062(3) Uiso 0.7 1 d P F 1
O76 O 0.6009(6) 0.3932(5) -0.1179(4) 0.0435(19) Uiso 0.7 1 d P G 1
O77 O 0.3550(5) 0.1151(4) 0.7811(4) 0.0351(16) Uiso 0.75 1 d P H 1
O78 O 0.5885(6) 0.3002(6) 0.7587(5) 0.051(2) Uiso 0.7 1 d P I 1
O79 O -0.2451(13) 0.2777(11) 0.0144(10) 0.036(4) Uiso 0.3 1 d P J 2
O80 O 0.9918(7) 0.1084(7) 0.0016(6) 0.047(2) Uiso 0.6 1 d P K 1
O81 O 0.0620(7) 0.3760(7) 0.6828(6) 0.033(2) Uiso 0.5 1 d P L 1
O82 O -0.2123(10) 0.4984(9) 0.1794(8) 0.048(3) Uiso 0.5 1 d P M 1
O83 O 0.0815(9) 0.6851(9) 0.1007(7) 0.048(3) Uiso 0.5 1 d P N 1
O84 O 0.2467(10) 0.4248(9) 0.6934(9) 0.058(4) Uiso 0.5 1 d P O 1
O85 O 0.0373(11) 0.0913(10) 0.6200(8) 0.059(4) Uiso 0.5 1 d P P 1
O86 O 0.1843(9) -0.0349(8) 0.6891(8) 0.051(3) Uiso 0.5 1 d P Q 1
O87 O 0.0034(10) 0.2169(9) 0.7533(8) 0.046(3) Uiso 0.4 1 d P R 1
O88 O 0.7132(11) 0.2150(10) 0.5658(10) 0.049(4) Uiso 0.4 1 d P S 1
O89 O 0.9773(10) 0.1513(9) -0.1175(8) 0.046(3) Uiso 0.4 1 d P T 1
O90 O 0.1867(15) -0.1828(14) 0.2215(14) 0.051(5) Uiso 0.3 1 d P U 1
O91 O 0.1535(15) -0.0887(13) 0.3829(12) 0.051(5) Uiso 0.3 1 d P V 1
O92 O -0.2642(11) 0.2674(10) -0.0392(9) 0.039(4) Uiso 0.35 1 d P W 1
O72' O 0.3003(14) 0.6053(14) 0.5847(12) 0.042(5) Uiso 0.3 1 d P X 2
O74' O 0.8560(13) 0.1114(13) 0.1219(10) 0.029(4) Uiso 0.3 1 d P Y 2
O75' O 0.5245(14) 0.1805(14) 0.5981(12) 0.035(5) Uiso 0.3 1 d P Z 2
O77' O 0.2691(12) 0.0485(11) 0.7228(9) 0.031(4) Uiso 0.3 1 d P A 2
O78' O 0.5634(19) 0.3473(17) 0.8079(15) 0.037(6) Uiso 0.2 1 d P B 2
O80' O 0.9998(8) 0.0596(8) 0.0237(6) 0.033(3) Uiso 0.45 1 d P C 2
O81' O 0.0620(11) 0.3666(10) 0.7291(9) 0.049(4) Uiso 0.4 1 d P D 2
O82' O -0.1796(14) 0.4839(13) 0.1609(11) 0.035(4) Uiso 0.3 1 d P E 2
O83' O 0.0653(11) 0.7334(11) 0.0986(8) 0.036(4) Uiso 0.35 1 d P F 2
O84' O 0.2466(13) 0.4265(12) 0.7266(12) 0.034(4) Uiso 0.3 1 d P G 2
O85' O 0.058(2) 0.060(2) 0.6020(17) 0.040(7) Uiso 0.2 1 d P H 2
O86' O 0.193(2) -0.034(2) 0.6478(19) 0.049(8) Uiso 0.2 1 d P I 2
O87' O -0.0308(14) 0.2372(13) 0.6774(11) 0.049(5) Uiso 0.3 1 d P J 2
O88' O 0.7139(12) 0.2018(11) 0.6107(10) 0.042(4) Uiso 0.35 1 d P K 2
O90' O 0.192(2) -0.1905(18) 0.2627(17) 0.038(6) Uiso 0.2 1 d P L 2
O91' O 0.1845(15) -0.1008(13) 0.5078(12) 0.051(5) Uiso 0.3 1 d P M 2
O92' O -0.2882(18) 0.2309(16) -0.1175(14) 0.032(6) Uiso 0.2 1 d P N 2
O86" O 0.160(2) -0.061(2) 0.7688(18) 0.032(7) Uiso 0.15 1 d P O 3
O90" O 0.235(3) -0.182(2) 0.157(2) 0.064(9) Uiso 0.2 1 d P P 3
O91" O 0.1501(16) -0.1029(14) 0.4457(13) 0.041(5) Uiso 0.25 1 d P Q 3
O93 O -0.2415(7) 0.3087(6) 0.0749(5) 0.0115(19) Uiso 0.4 1 d P R 3
N1 N 0.6036(6) -0.0245(4) 0.3521(3) 0.0435(18) Uani 1 1 d . . .
N2 N 0.3972(6) 0.2856(4) 0.7225(4) 0.0444(17) Uani 1 1 d . . .
N3 N -0.0302(5) 0.5562(4) 0.0936(4) 0.0459(18) Uani 1 1 d . . .
N4 N 0.1498(6) 0.0851(5) -0.1963(5) 0.058(2) Uani 1 1 d . . .

loop_
_atom_site_aniso_label
_atom_site_aniso_U_11
_atom_site_aniso_U_22
_atom_site_aniso_U_33
_atom_site_aniso_U_23
_atom_site_aniso_U_13
_atom_site_aniso_U_12
Mo1 0.0183(3) 0.0103(2) 0.0221(3) -0.0039(2) -0.0019(2) -0.0005(2)
Mo2 0.0148(3) 0.0153(3) 0.0207(3) -0.0057(2) 0.0010(2) -0.0006(2)
Mo3 0.0142(3) 0.0189(3) 0.0207(3) -0.0067(2) -0.0028(2) 0.0016(2)
Mo4 0.0138(2) 0.0140(3) 0.0192(3) -0.0013(2) -0.0014(2) 0.0023(2)
Mo5 0.0211(3) 0.0118(3) 0.0183(3) 0.0014(2) -0.0021(2) -0.0041(2)
Mo6 0.0171(3) 0.0123(3) 0.0197(3) 0.0001(2) -0.0011(2) -0.0047(2)
Mo7 0.0176(3) 0.0169(3) 0.0252(3) -0.0096(2) -0.0010(2) -0.0039(2)
Mo8 0.0180(3) 0.0150(3) 0.0190(3) -0.0005(2) -0.0050(2) -0.0026(2)
Mo9 0.0186(3) 0.0156(3) 0.0170(3) -0.0010(2) -0.0004(2) 0.0035(2)
Mo10 0.0200(3) 0.0116(3) 0.0195(3) -0.0032(2) 0.0020(2) -0.0008(2)
Mo11 0.0236(3) 0.0181(3) 0.0193(3) -0.0075(2) 0.0026(2) -0.0041(2)
Mo12 0.0158(3) 0.0144(3) 0.0168(3) 0.0019(2) 0.00114(19) -0.0002(2)
Mo13 0.0256(3) 0.0188(3) 0.0186(3) -0.0049(2) -0.0033(2) -0.0074(2)
Mo14 0.0198(3) 0.0152(3) 0.0210(3) -0.0041(2) 0.0019(2) -0.0060(2)
Mo15 0.0281(3) 0.0189(3) 0.0151(3) -0.0014(2) 0.0006(2) -0.0062(2)
Mo16 0.0220(3) 0.0265(3) 0.0189(3) -0.0085(2) 0.0015(2) 0.0055(2)
Mo17 0.0238(3) 0.0239(3) 0.0243(3) -0.0143(2) -0.0029(2) 0.0020(2)
Mo18 0.0243(3) 0.0314(3) 0.0178(3) -0.0100(2) -0.0061(2) 0.0103(2)
P1 0.0145(7) 0.0123(7) 0.0146(7) -0.0038(6) -0.0016(6) 0.0016(6)
P2 0.0160(7) 0.0111(7) 0.0148(7) -0.0024(6) 0.0002(6) -0.0035(6)
O1 0.016(2) 0.019(2) 0.026(2) -0.0071(18) -0.0013(17) 0.0014(18)
O2 0.018(2) 0.021(2) 0.024(2) -0.0007(18) -0.0021(18) -0.0013(18)
O3 0.024(2) 0.020(2) 0.027(2) -0.0090(19) -0.0018(19) -0.0050(19)
O4 0.019(2) 0.021(2) 0.023(2) -0.0054(18) -0.0018(18) 0.0003(18)
O5 0.024(2) 0.014(2) 0.023(2) -0.0024(17) -0.0014(18) -0.0035(18)
O6 0.025(2) 0.021(2) 0.021(2) -0.0050(18) -0.0054(18) -0.0028(19)
O7 0.026(2) 0.017(2) 0.022(2) -0.0031(17) -0.0025(18) -0.0054(18)
O8 0.020(2) 0.014(2) 0.020(2) 0.0027(17) -0.0021(17) -0.0021(17)
O9 0.022(2) 0.018(2) 0.020(2) 0.0018(17) 0.0010(17) -0.0006(18)
O10 0.027(2) 0.016(2) 0.026(2) -0.0015(18) 0.0017(19) -0.0089(19)
O11 0.027(2) 0.022(2) 0.031(3) -0.0043(19) 0.0022(19) -0.014(2)
O12 0.024(2) 0.018(2) 0.024(2) -0.0039(18) 0.0016(18) 0.0002(18)
O13 0.022(2) 0.017(2) 0.025(2) -0.0002(18) -0.0040(18) -0.0061(18)
O14 0.019(2) 0.015(2) 0.016(2) 0.0002(16) -0.0004(16) -0.0029(17)
O15 0.021(2) 0.021(2) 0.017(2) -0.0017(17) -0.0013(17) 0.0024(18)
O16 0.021(2) 0.027(3) 0.022(2) -0.0103(19) -0.0057(18) 0.0021(19)
O17 0.021(2) 0.021(2) 0.026(2) -0.0067(19) -0.0006(18) -0.0056(19)
O18 0.023(2) 0.022(2) 0.023(2) -0.0038(18) -0.0022(18) 0.0052(19)
O19 0.016(2) 0.015(2) 0.019(2) -0.0015(17) -0.0004(16) -0.0003(17)
O20 0.026(2) 0.014(2) 0.022(2) -0.0041(17) -0.0032(18) -0.0078(18)
O21 0.019(2) 0.020(2) 0.022(2) -0.0006(18) 0.0011(17) 0.0030(18)
O22 0.017(2) 0.015(2) 0.024(2) -0.0058(17) -0.0011(17) -0.0021(17)
O23 0.020(2) 0.023(2) 0.018(2) -0.0017(18) 0.0006(17) 0.0055(18)
O24 0.023(2) 0.021(2) 0.028(2) -0.0001(19) -0.0090(19) -0.0045(19)
O25 0.031(3) 0.024(3) 0.028(3) -0.014(2) 0.003(2) -0.004(2)
O26 0.024(2) 0.021(2) 0.017(2) -0.0007(17) 0.0002(17) 0.0041(18)
O27 0.020(2) 0.024(2) 0.023(2) -0.0082(19) 0.0012(18) -0.0004(19)
O28 0.024(2) 0.016(2) 0.025(2) -0.0080(18) -0.0020(18) 0.0030(18)
O29 0.023(2) 0.025(2) 0.025(2) 0.0019(19) 0.0053(19) -0.0038(19)
O30 0.019(2) 0.012(2) 0.019(2) -0.0006(16) 0.0008(17) -0.0011(17)
O31 0.023(2) 0.017(2) 0.027(2) -0.0049(18) 0.0014(18) -0.0047(18)
O32 0.021(2) 0.018(2) 0.024(2) -0.0038(18) -0.0007(18) -0.0029(18)
O33 0.033(3) 0.028(3) 0.025(2) -0.008(2) -0.008(2) -0.008(2)
O34 0.023(2) 0.018(2) 0.021(2) -0.0058(17) 0.0030(18) -0.0044(18)
O35 0.025(2) 0.014(2) 0.030(2) -0.0045(18) 0.0007(19) -0.0002(18)
O36 0.024(2) 0.026(3) 0.029(2) -0.017(2) -0.0019(19) -0.0024(19)
O37 0.028(2) 0.022(2) 0.017(2) -0.0024(18) -0.0037(18) -0.0059(19)
O38 0.021(2) 0.016(2) 0.018(2) -0.0021(17) -0.0032(17) 0.0006(17)
O39 0.019(2) 0.013(2) 0.024(2) -0.0019(17) -0.0061(17) -0.0025(17)
O40 0.032(3) 0.015(2) 0.035(3) -0.0038(19) -0.001(2) 0.003(2)
O41 0.024(2) 0.018(2) 0.021(2) -0.0072(18) 0.0014(18) -0.0039(18)
O42 0.018(2) 0.027(3) 0.031(3) -0.010(2) 0.0017(19) -0.0007(19)
O43 0.026(2) 0.024(2) 0.020(2) -0.0038(18) -0.0034(18) 0.0046(19)
O44 0.039(3) 0.031(3) 0.020(2) -0.001(2) 0.002(2) -0.009(2)
O45 0.024(2) 0.017(2) 0.014(2) -0.0047(16) -0.0011(17) -0.0022(18)
O46 0.021(2) 0.032(3) 0.034(3) -0.013(2) -0.007(2) 0.004(2)
O47 0.025(2) 0.020(2) 0.028(2) -0.0121(19) -0.0007(19) 0.0066(19)
O48 0.028(2) 0.023(2) 0.024(2) -0.0114(19) -0.0046(19) -0.0048(19)
O49 0.027(3) 0.023(3) 0.039(3) -0.012(2) -0.001(2) -0.008(2)
O50 0.027(2) 0.025(3) 0.032(3) -0.005(2) 0.002(2) -0.008(2)
O51 0.026(2) 0.032(3) 0.023(2) -0.016(2) -0.0081(19) 0.007(2)
O52 0.017(2) 0.022(2) 0.031(3) 0.0021(19) -0.0005(18) 0.0014(18)
O53 0.020(2) 0.019(2) 0.015(2) -0.0072(17) -0.0011(16) 0.0048(18)
O54 0.027(2) 0.023(2) 0.025(2) 0.0009(19) -0.0018(19) 0.004(2)
O55 0.034(3) 0.026(2) 0.017(2) -0.0044(18) -0.0022(19) -0.007(2)
O56 0.027(2) 0.021(2) 0.020(2) -0.0029(18) -0.0020(18) -0.0071(19)
O57 0.030(3) 0.020(2) 0.022(2) -0.0063(18) 0.0040(19) -0.0062(19)
O58 0.032(3) 0.034(3) 0.036(3) -0.023(2) -0.004(2) 0.002(2)
O59 0.029(3) 0.038(3) 0.024(2) -0.009(2) 0.005(2) 0.009(2)
O60 0.029(3) 0.032(3) 0.016(2) -0.0074(19) -0.0011(18) 0.009(2)
O61 0.034(3) 0.019(2) 0.027(2) 0.0056(19) -0.005(2) -0.001(2)
O62 0.039(3) 0.044(3) 0.022(2) -0.013(2) -0.009(2) 0.012(2)
O63 0.039(3) 0.055(4) 0.060(4) -0.006(3) -0.008(3) 0.001(3)
O64 0.060(4) 0.045(4) 0.043(3) 0.002(3) 0.015(3) -0.015(3)
O65 0.042(3) 0.033(3) 0.062(4) -0.007(3) 0.009(3) 0.006(3)
O66 0.048(4) 0.047(4) 0.084(5) -0.011(3) -0.025(3) -0.012(3)
O71 0.052(4) 0.060(4) 0.077(5) -0.022(4) -0.018(3) 0.015(3)
N1 0.075(5) 0.027(3) 0.022(3) -0.002(3) -0.007(3) 0.020(3)
N2 0.070(5) 0.031(4) 0.038(4) -0.006(3) -0.010(3) -0.023(3)
N3 0.054(4) 0.035(4) 0.041(4) -0.002(3) -0.011(3) 0.029(3)
N4 0.056(5) 0.055(5) 0.073(6) -0.034(4) 0.002(4) -0.016(4)

loop_
_atom_type_symbol
_atom_type_description
_atom_type_scat_dispersion_real
_atom_type_scat_dispersion_imag
_atom_type_scat_source
Mo Mo -1.6832 0.6857 'International Tables Vol C Tables 4.2.6.8 and 6.1.1.4'
P P 0.1023 0.0942 'International Tables Vol C Tables 4.2.6.8 and 6.1.1.4'
O O 0.0106 0.0060 'International Tables Vol C Tables 4.2.6.8 and 6.1.1.4'
N N 0.0061 0.0033 'International Tables Vol C Tables 4.2.6.8 and 6.1.1.4'
H H 0.0000 0.0000 'International Tables Vol C Tables 4.2.6.8 and 6.1.1.4'

loop_
_geom_angle_atom_site_label_1
_geom_angle_atom_site_label_2
_geom_angle_atom_site_label_3
_geom_angle
O40 Mo1 O5 100.2(2)
O40 Mo1 O4 102.0(2)
O5 Mo1 O4 91.30(18)
O40 Mo1 O3 99.9(2)
O5 Mo1 O3 92.84(18)
O4 Mo1 O3 156.56(19)
O40 Mo1 O28 95.9(2)
O5 Mo1 O28 163.91(17)
O4 Mo1 O28 86.39(18)
O3 Mo1 O28 83.28(18)
O40 Mo1 O22 170.16(19)
O5 Mo1 O22 87.29(16)
O4 Mo1 O22 84.06(16)
O3 Mo1 O22 73.11(16)
O28 Mo1 O22 76.64(15)
O42 Mo2 O1 100.6(2)
O42 Mo2 O17 102.1(2)
O1 Mo2 O17 91.91(18)
O42 Mo2 O32 100.1(2)
O1 Mo2 O32 92.44(18)
O17 Mo2 O32 156.17(18)
O42 Mo2 O34 95.54(19)
O1 Mo2 O34 163.78(17)
O17 Mo2 O34 86.28(18)
O32 Mo2 O34 83.06(17)
O42 Mo2 O30 170.02(18)
O1 Mo2 O30 87.11(16)
O17 Mo2 O30 83.81(16)
O32 Mo2 O30 73.04(16)
O34 Mo2 O30 76.67(15)
O46 Mo3 O27 102.4(2)
O46 Mo3 O1 100.1(2)
O27 Mo3 O1 91.73(18)
O46 Mo3 O18 99.2(2)
O27 Mo3 O18 157.07(18)
O1 Mo3 O18 92.04(18)
O46 Mo3 O16 95.7(2)
O27 Mo3 O16 87.31(18)
O1 Mo3 O16 164.01(17)
O18 Mo3 O16 82.91(18)
O46 Mo3 O38 170.2(2)
O27 Mo3 O38 84.48(16)
O1 Mo3 O38 86.48(16)
O18 Mo3 O38 73.20(16)
O16 Mo3 O38 77.53(15)
O52 Mo4 O4 101.3(2)
O52 Mo4 O2 100.2(2)
O4 Mo4 O2 92.43(18)
O52 Mo4 O21 100.47(19)
O4 Mo4 O21 156.71(18)
O2 Mo4 O21 91.69(18)
O52 Mo4 O23 93.72(19)
O4 Mo4 O23 84.58(18)
O2 Mo4 O23 166.10(17)
O21 Mo4 O23 85.94(18)
O52 Mo4 O19 170.85(18)
O4 Mo4 O19 83.44(16)
O2 Mo4 O19 87.31(16)
O21 Mo4 O19 73.87(16)
O23 Mo4 O19 78.86(15)
O61 Mo5 O5 101.1(2)
O61 Mo5 O7 101.9(2)
O5 Mo5 O7 91.58(18)
O61 Mo5 O10 99.9(2)
O5 Mo5 O10 92.11(18)
O7 Mo5 O10 156.69(18)
O61 Mo5 O37 93.2(2)
O5 Mo5 O37 165.51(17)
O7 Mo5 O37 87.68(18)
O10 Mo5 O37 83.07(18)
O61 Mo5 O14 169.11(19)
O5 Mo5 O14 87.64(16)
O7 Mo5 O14 84.21(16)
O10 Mo5 O14 72.97(16)
O37 Mo5 O14 77.88(15)
O11 Mo6 O8 100.4(2)
O11 Mo6 O9 102.1(2)
O8 Mo6 O9 91.91(18)
O11 Mo6 O13 99.1(2)
O8 Mo6 O13 91.50(18)
O9 Mo6 O13 157.57(18)
O11 Mo6 O20 94.94(19)
O8 Mo6 O20 164.39(17)
O9 Mo6 O20 87.62(17)
O13 Mo6 O20 83.23(17)
O11 Mo6 O39 169.98(19)
O8 Mo6 O39 86.83(16)
O9 Mo6 O39 84.43(16)
O13 Mo6 O39 73.64(16)
O20 Mo6 O39 77.59(15)
O49 Mo7 O27 101.5(2)
O49 Mo7 O31 100.2(2)
O27 Mo7 O31 91.48(18)
O49 Mo7 O3 100.0(2)
O27 Mo7 O3 157.40(19)
O31 Mo7 O3 91.61(18)
O49 Mo7 O36 93.9(2)
O27 Mo7 O36 85.28(18)
O31 Mo7 O36 165.92(18)
O3 Mo7 O36 86.31(18)
O49 Mo7 O22 170.78(18)
O27 Mo7 O22 84.34(17)
O31 Mo7 O22 86.67(16)
O3 Mo7 O22 73.50(16)
O36 Mo7 O22 79.38(16)
O24 Mo8 O7 101.6(2)
O24 Mo8 O2 100.1(2)
O7 Mo8 O2 91.63(18)
O24 Mo8 O13 99.8(2)
O7 Mo8 O13 157.18(18)
O2 Mo8 O13 92.32(18)
O24 Mo8 O6 93.14(19)
O7 Mo8 O6 84.91(18)
O2 Mo8 O6 166.72(17)
O13 Mo8 O6 86.13(18)
O24 Mo8 O39 170.26(18)
O7 Mo8 O39 83.67(17)
O2 Mo8 O39 87.79(16)
O13 Mo8 O39 74.04(16)
O6 Mo8 O39 79.10(15)
O54 Mo9 O15 102.0(2)
O54 Mo9 O12 100.2(2)
O15 Mo9 O12 92.58(18)
O54 Mo9 O18 99.3(2)
O15 Mo9 O18 156.93(18)
O12 Mo9 O18 92.35(18)
O54 Mo9 O43 92.86(19)
O15 Mo9 O43 85.51(17)
O12 Mo9 O43 166.96(18)
O18 Mo9 O43 84.62(18)
O54 Mo9 O38 169.82(19)
O15 Mo9 O38 83.65(17)
O12 Mo9 O38 87.97(16)
O18 Mo9 O38 74.02(16)
O43 Mo9 O38 79.00(15)
O35 Mo10 O9 101.5(2)
O35 Mo10 O12 100.0(2)
O9 Mo10 O12 91.61(18)
O35 Mo10 O32 99.8(2)
O9 Mo10 O32 157.44(18)
O12 Mo10 O32 91.84(18)
O35 Mo10 O41 93.21(19)
O9 Mo10 O41 85.75(17)
O12 Mo10 O41 166.79(17)
O32 Mo10 O41 85.81(17)
O35 Mo10 O30 170.69(18)
O9 Mo10 O30 83.77(16)
O12 Mo10 O30 87.39(16)
O32 Mo10 O30 74.12(16)
O41 Mo10 O30 79.46(15)
O25 Mo11 O34 105.2(2)
O25 Mo11 O57 101.2(2)
O34 Mo11 O57 98.77(19)
O25 Mo11 O48 95.5(2)
O34 Mo11 O48 156.71(18)
O57 Mo11 O48 87.20(19)
O25 Mo11 O41 99.1(2)
O34 Mo11 O41 86.06(18)
O57 Mo11 O41 157.09(18)
O48 Mo11 O41 80.27(18)
O25 Mo11 O45 167.17(19)
O34 Mo11 O45 87.53(17)
O57 Mo11 O45 75.09(16)
O48 Mo11 O45 72.18(16)
O41 Mo11 O45 82.81(15)
O29 Mo12 O8 99.8(2)
O29 Mo12 O15 102.3(2)
O8 Mo12 O15 91.14(18)
O29 Mo12 O21 98.7(2)
O8 Mo12 O21 92.96(18)
O15 Mo12 O21 157.54(19)
O29 Mo12 O26 94.7(2)
O8 Mo12 O26 165.41(17)
O15 Mo12 O26 87.19(17)
O21 Mo12 O26 83.32(17)
O29 Mo12 O19 169.68(18)
O8 Mo12 O19 87.88(16)
O15 Mo12 O19 84.25(16)
O21 Mo12 O19 73.85(16)
O26 Mo12 O19 77.53(16)
O33 Mo13 O20 105.1(2)
O33 Mo13 O48 101.1(2)
O20 Mo13 O48 98.41(19)
O33 Mo13 O55 95.5(2)
O20 Mo13 O55 157.27(18)
O48 Mo13 O55 86.84(19)
O33 Mo13 O6 99.6(2)
O20 Mo13 O6 86.43(18)
O48 Mo13 O6 156.64(18)
O55 Mo13 O6 80.57(18)
O33 Mo13 O45 167.34(19)
O20 Mo13 O45 87.47(16)
O48 Mo13 O45 74.66(16)
O55 Mo13 O45 72.53(16)
O6 Mo13 O45 82.79(16)
O50 Mo14 O31 100.3(2)
O50 Mo14 O17 101.6(2)
O31 Mo14 O17 92.03(19)
O50 Mo14 O10 99.9(2)
O31 Mo14 O10 93.05(19)
O17 Mo14 O10 156.65(18)
O50 Mo14 O56 91.89(19)
O31 Mo14 O56 167.83(18)
O17 Mo14 O56 85.61(18)
O10 Mo14 O56 84.64(18)
O50 Mo14 O14 169.56(19)
O31 Mo14 O14 88.24(16)
O17 Mo14 O14 83.94(16)
O10 Mo14 O14 73.46(16)
O56 Mo14 O14 79.64(15)
O44 Mo15 O37 103.8(2)
O44 Mo15 O55 101.6(2)
O37 Mo15 O55 98.4(2)
O44 Mo15 O57 98.4(2)
O37 Mo15 O57 155.30(18)
O55 Mo15 O57 87.47(19)
O44 Mo15 O56 100.2(2)
O37 Mo15 O56 85.89(18)
O55 Mo15 O56 156.00(18)
O57 Mo15 O56 79.62(18)
O44 Mo15 O45 169.27(19)
O37 Mo15 O45 86.69(16)
O55 Mo15 O45 74.27(16)
O57 Mo15 O45 71.73(15)
O56 Mo15 O45 82.47(15)
O59 Mo16 O26 103.0(2)
O59 Mo16 O60 101.1(2)
O26 Mo16 O60 98.2(2)
O59 Mo16 O47 98.3(2)
O26 Mo16 O47 156.46(18)
O60 Mo16 O47 87.5(2)
O59 Mo16 O23 101.0(2)
O26 Mo16 O23 86.03(18)
O60 Mo16 O23 155.91(19)
O47 Mo16 O23 80.02(18)
O59 Mo16 O53 170.3(2)
O26 Mo16 O53 86.40(17)
O60 Mo16 O53 74.83(16)
O47 Mo16 O53 72.99(15)
O23 Mo16 O53 81.82(15)
O58 Mo17 O28 103.8(2)
O58 Mo17 O47 101.7(2)
O28 Mo17 O47 98.7(2)
O58 Mo17 O51 98.2(2)
O28 Mo17 O51 155.75(18)
O47 Mo17 O51 86.62(19)
O58 Mo17 O36 99.7(2)
O28 Mo17 O36 85.97(19)
O47 Mo17 O36 156.33(18)
O51 Mo17 O36 80.31(18)
O58 Mo17 O53 170.3(2)
O28 Mo17 O53 85.89(17)
O47 Mo17 O53 75.47(16)
O51 Mo17 O53 72.48(16)
O36 Mo17 O53 81.78(16)
O62 Mo18 O16 104.2(2)
O62 Mo18 O51 101.3(2)
O16 Mo18 O51 98.5(2)
O62 Mo18 O60 97.1(2)
O16 Mo18 O60 156.11(18)
O51 Mo18 O60 87.5(2)
O62 Mo18 O43 100.5(2)
O16 Mo18 O43 85.60(19)
O51 Mo18 O43 156.06(18)
O60 Mo18 O43 80.02(18)
O62 Mo18 O53 168.82(19)
O16 Mo18 O53 86.80(16)
O51 Mo18 O53 74.78(16)
O60 Mo18 O53 72.43(16)
O43 Mo18 O53 81.96(16)
O22 P1 O19 110.9(2)
O22 P1 O38 111.2(2)
O19 P1 O38 111.5(2)
O22 P1 O53 107.7(2)
O19 P1 O53 107.7(2)
O38 P1 O53 107.6(2)
O14 P2 O30 111.7(2)
O14 P2 O39 111.4(2)
O30 P2 O39 111.4(2)
O14 P2 O45 107.2(2)
O30 P2 O45 107.5(2)
O39 P2 O45 107.4(2)
Mo2 O1 Mo3 173.8(3)
Mo4 O2 Mo8 172.5(3)
Mo1 O3 Mo7 122.9(2)
Mo4 O4 Mo1 163.5(3)
Mo5 O5 Mo1 173.3(2)
Mo13 O6 Mo8 138.0(2)
Mo8 O7 Mo5 163.1(3)
Mo12 O8 Mo6 173.1(3)
Mo10 O9 Mo6 162.8(3)
Mo14 O10 Mo5 122.9(2)
Mo9 O12 Mo10 171.9(3)
Mo8 O13 Mo6 121.5(2)
P2 O14 Mo14 130.2(2)
P2 O14 Mo5 129.2(2)
Mo14 O14 Mo5 90.68(14)
Mo9 O15 Mo12 163.2(3)
Mo18 O16 Mo3 151.6(3)
Mo14 O17 Mo2 163.5(3)
Mo9 O18 Mo3 121.8(2)
P1 O19 Mo12 128.9(2)
P1 O19 Mo4 130.2(2)
Mo12 O19 Mo4 90.43(14)
Mo13 O20 Mo6 151.0(2)
Mo4 O21 Mo12 121.8(2)
P1 O22 Mo7 129.6(2)
P1 O22 Mo1 129.0(2)
Mo7 O22 Mo1 90.52(14)
Mo16 O23 Mo4 137.8(2)
Mo16 O26 Mo12 151.9(2)
Mo3 O27 Mo7 162.3(3)
Mo17 O28 Mo1 152.6(2)
P2 O30 Mo10 130.3(2)
P2 O30 Mo2 129.0(2)
Mo10 O30 Mo2 90.43(14)
Mo14 O31 Mo7 173.1(3)
Mo10 O32 Mo2 122.4(2)
Mo11 O34 Mo2 151.7(2)
Mo17 O36 Mo7 138.4(2)
Mo15 O37 Mo5 151.5(2)
P1 O38 Mo9 129.9(2)
P1 O38 Mo3 128.7(2)
Mo9 O38 Mo3 90.99(14)
P2 O39 Mo8 130.1(2)
P2 O39 Mo6 128.8(2)
Mo8 O39 Mo6 90.83(14)
Mo11 O41 Mo10 137.7(2)
Mo18 O43 Mo9 138.8(2)
P2 O45 Mo11 125.0(2)
P2 O45 Mo13 125.0(2)
Mo11 O45 Mo13 90.80(14)
P2 O45 Mo15 125.4(2)
Mo11 O45 Mo15 89.90(13)
Mo13 O45 Mo15 89.83(13)
Mo17 O47 Mo16 121.6(2)
Mo13 O48 Mo11 122.3(2)
Mo18 O51 Mo17 122.9(2)
P1 O53 Mo17 125.5(2)
P1 O53 Mo16 125.3(2)
Mo17 O53 Mo16 89.91(13)
P1 O53 Mo18 125.4(2)
Mo17 O53 Mo18 89.87(14)
Mo16 O53 Mo18 89.58(13)
Mo15 O55 Mo13 123.4(2)
Mo15 O56 Mo14 137.4(2)
Mo11 O57 Mo15 123.2(2)
Mo16 O60 Mo18 123.1(2)

loop_
_geom_bond_atom_site_label_1
_geom_bond_atom_site_label_2
_geom_bond_distance
Mo1 O40 1.684(4)
Mo1 O5 1.873(4)
Mo1 O4 1.888(4)
Mo1 O3 1.917(4)
Mo1 O28 2.058(4)
Mo1 O22 2.380(4)
Mo2 O42 1.679(4)
Mo2 O1 1.874(4)
Mo2 O17 1.878(4)
Mo2 O32 1.922(4)
Mo2 O34 2.062(4)
Mo2 O30 2.386(4)
Mo3 O46 1.680(4)
Mo3 O27 1.874(4)
Mo3 O1 1.878(4)
Mo3 O18 1.936(5)
Mo3 O16 2.047(4)
Mo3 O38 2.382(4)
Mo4 O52 1.686(4)
Mo4 O4 1.862(4)
Mo4 O2 1.867(4)
Mo4 O21 1.905(4)
Mo4 O23 2.132(4)
Mo4 O19 2.373(4)
Mo5 O61 1.676(4)
Mo5 O5 1.872(4)
Mo5 O7 1.881(4)
Mo5 O10 1.921(4)
Mo5 O37 2.054(4)
Mo5 O14 2.368(4)
Mo6 O11 1.684(4)
Mo6 O8 1.873(4)
Mo6 O9 1.884(4)
Mo6 O13 1.938(4)
Mo6 O20 2.050(4)
Mo6 O39 2.362(4)
Mo7 O49 1.676(5)
Mo7 O27 1.876(4)
Mo7 O31 1.883(4)
Mo7 O3 1.919(4)
Mo7 O36 2.107(4)
Mo7 O22 2.363(4)
Mo8 O24 1.673(4)
Mo8 O7 1.870(4)
Mo8 O2 1.881(4)
Mo8 O13 1.917(4)
Mo8 O6 2.117(4)
Mo8 O39 2.360(4)
Mo9 O54 1.686(4)
Mo9 O15 1.862(4)
Mo9 O12 1.868(4)
Mo9 O18 1.929(4)
Mo9 O43 2.120(4)
Mo9 O38 2.352(4)
Mo10 O35 1.681(4)
Mo10 O9 1.866(4)
Mo10 O12 1.881(4)
Mo10 O32 1.912(4)
Mo10 O41 2.109(4)
Mo10 O30 2.347(4)
Mo11 O25 1.685(4)
Mo11 O34 1.777(4)
Mo11 O57 1.859(4)
Mo11 O48 2.023(4)
Mo11 O41 2.050(4)
Mo11 O45 2.385(4)
Mo12 O29 1.691(4)
Mo12 O8 1.868(4)
Mo12 O15 1.878(4)
Mo12 O21 1.934(4)
Mo12 O26 2.050(4)
Mo12 O19 2.354(4)
Mo13 O33 1.694(4)
Mo13 O20 1.787(4)
Mo13 O48 1.859(4)
Mo13 O55 2.013(4)
Mo13 O6 2.035(4)
Mo13 O45 2.392(4)
Mo14 O50 1.684(4)
Mo14 O31 1.863(4)
Mo14 O17 1.873(4)
Mo14 O10 1.906(4)
Mo14 O56 2.145(4)
Mo14 O14 2.358(4)
Mo15 O44 1.693(4)
Mo15 O37 1.787(4)
Mo15 O55 1.852(5)
Mo15 O57 2.005(4)
Mo15 O56 2.060(4)
Mo15 O45 2.428(4)
Mo16 O59 1.686(4)
Mo16 O26 1.789(4)
Mo16 O60 1.855(4)
Mo16 O47 2.020(5)
Mo16 O23 2.058(4)
Mo16 O53 2.405(4)
Mo17 O58 1.688(5)
Mo17 O28 1.789(4)
Mo17 O47 1.871(5)
Mo17 O51 2.008(4)
Mo17 O36 2.044(4)
Mo17 O53 2.404(4)
Mo18 O62 1.687(5)
Mo18 O16 1.798(4)
Mo18 O51 1.860(5)
Mo18 O60 2.001(4)
Mo18 O43 2.056(5)
Mo18 O53 2.407(4)
P1 O22 1.533(4)
P1 O19 1.535(4)
P1 O38 1.537(4)
P1 O53 1.584(4)
P2 O14 1.530(4)
P2 O30 1.537(4)
P2 O39 1.539(4)
P2 O45 1.586(4)
